data_4511031
loop_
_publ_author_name
'Li, Cui-Rui'
'Li, Shi-Li'
'Zhang, Xian-Ming'

_publ_section_title
;
 D3-Symmetric Supramolecular Cation {(Me2NH2)6(SO4)}4+As a New Template
 for 3D Homochiral (10,3)-a Metal Oxalates
;
_journal_issue 4
_journal_name_full 'Crystal Growth &amp; Design'
_journal_page_first 1702
_journal_paper_doi 10.1021/cg800522h
_journal_volume 9
_journal_year 2009
_chemical_formula_sum 'C18 H48 Fe2 N6 O20 S2'
_chemical_formula_weight 844.44
_chemical_name_systematic
; 
 ? 
;
_space_group_IT_number 214
_symmetry_cell_setting cubic
_symmetry_space_group_name_Hall 'I 4bd 2c 3'
_symmetry_space_group_name_H-M 'I 41 3 2'
_atom_sites_solution_hydrogens geom
_atom_sites_solution_primary direct
_atom_sites_solution_secondary difmap
_audit_creation_method SHELXL-97
_cell_angle_alpha 90.00
_cell_angle_beta 90.00
_cell_angle_gamma 90.00
_cell_formula_units_Z 4
_cell_length_a 15.5863(6)
_cell_length_b 15.5863(6)
_cell_length_c 15.5863(6)
_cell_measurement_temperature 298(2)
_cell_volume 3786.4(3)
_computing_cell_refinement 'SMART (Bruker, 2001)'
_computing_data_collection 'SMART (Bruker, 2001)'
_computing_data_reduction 'SAINT (Bruker, 2001)'
_computing_molecular_graphics 'ORTEP-II (Johnson, 1976)'
_computing_publication_material 'SHELXL-97 (Sheldrick, 1997)'
_computing_structure_refinement 'SHELXL-97 (Sheldrick, 1997)'
_computing_structure_solution 'SHELXS-97 (Sheldrick, 1990)'
_diffrn_ambient_temperature 298(2)
_diffrn_measured_fraction_theta_full 0.998
_diffrn_measured_fraction_theta_max 0.998
_diffrn_measurement_method '\f and \w scan'
_diffrn_radiation_monochromator graphite
_diffrn_radiation_source 'fine-focus sealed tube'
_diffrn_radiation_type MoK\a
_diffrn_radiation_wavelength 0.71073
_diffrn_reflns_av_R_equivalents 0.0418
_diffrn_reflns_av_sigmaI/netI 0.0185
_diffrn_reflns_limit_h_max 19
_diffrn_reflns_limit_h_min -19
_diffrn_reflns_limit_k_max 10
_diffrn_reflns_limit_k_min -19
_diffrn_reflns_limit_l_max 19
_diffrn_reflns_limit_l_min -19
_diffrn_reflns_number 11503
_diffrn_reflns_theta_full 26.98
_diffrn_reflns_theta_max 26.98
_diffrn_reflns_theta_min 1.85
_diffrn_standards_decay_% 0
_diffrn_standards_interval_count 0
_diffrn_standards_number 0
_exptl_absorpt_coefficient_mu 0.956
_exptl_absorpt_correction_T_max 0.8621
_exptl_absorpt_correction_T_min 0.8468
_exptl_absorpt_correction_type empirical
_exptl_absorpt_process_details 'SADABS, Sheldrick 1997'
_exptl_crystal_colour yellow
_exptl_crystal_density_diffrn 1.481
_exptl_crystal_density_method 'not measured'
_exptl_crystal_description cubic
_exptl_crystal_F_000 1768
_exptl_crystal_size_max 0.18
_exptl_crystal_size_mid 0.18
_exptl_crystal_size_min 0.16
_refine_diff_density_max 0.315
_refine_diff_density_min -0.167
_refine_diff_density_rms 0.057
_refine_ls_abs_structure_details 'Flack H D (1983), Acta Cryst. A39, 876-881'
_refine_ls_abs_structure_Flack 0.02(5)
_refine_ls_extinction_method none
_refine_ls_goodness_of_fit_ref 1.046
_refine_ls_hydrogen_treatment constr
_refine_ls_matrix_type full
_refine_ls_number_parameters 45
_refine_ls_number_reflns 698
_refine_ls_number_restraints 9
_refine_ls_restrained_S_all 1.071
_refine_ls_R_factor_all 0.0470
_refine_ls_R_factor_gt 0.0413
_refine_ls_shift/su_max 0.000
_refine_ls_shift/su_mean 0.000
_refine_ls_structure_factor_coef Fsqd
_refine_ls_weighting_details 'calc w=1/[\s^2^(Fo^2^)+(0.0648P)^2^+1.6762P] where P=(Fo^2^+2Fc^2^)/3'
_refine_ls_weighting_scheme calc
_refine_ls_wR_factor_gt 0.1046
_refine_ls_wR_factor_ref 0.1085
_reflns_number_gt 620
_reflns_number_total 698
_reflns_threshold_expression >2sigma(I)
_cod_data_source_file cg800522h_si_001.cif
_cod_data_source_block 1
_cod_depositor_comments
;
The following automatic conversions were performed:

'_symmetry_cell_setting' value 'Cubic' changed to 'cubic' according
to
/usr/data/users/saulius/automatic-downloads/retrospective/ACS/lib/dictionaries/cif_core.dic
dictionary named 'cif_core.dic' version 2.4.2 from
2011-04-26.

'_exptl_absorpt_correction_type' value 'Empirical'
changed to 'empirical' according to
/usr/data/users/saulius/automatic-downloads/retrospective/ACS/lib/dictionaries/cif_core.dic
dictionary named 'cif_core.dic' version 2.4.2 from 2011-04-26.

Automatic conversion script
Id: cif_fix_values 2281 2013-09-26 08:29:07Z andrius 
;
_cod_original_sg_symbol_H-M P4(1)32
_cod_database_code 4511031

loop_
_symmetry_equiv_pos_as_xyz
'x, y, z'
'-x+1/2, -y, z+1/2'
'-x, y+1/2, -z+1/2'
'x+1/2, -y+1/2, -z'
'z, x, y'
'z+1/2, -x+1/2, -y'
'-z+1/2, -x, y+1/2'
'-z, x+1/2, -y+1/2'
'y, z, x'
'-y, z+1/2, -x+1/2'
'y+1/2, -z+1/2, -x'
'-y+1/2, -z, x+1/2'
'y+3/4, x+1/4, -z+1/4'
'-y+3/4, -x+3/4, -z+3/4'
'y+1/4, -x+1/4, z+3/4'
'-y+1/4, x+3/4, z+1/4'
'x+3/4, z+1/4, -y+1/4'
'-x+1/4, z+3/4, y+1/4'
'-x+3/4, -z+3/4, -y+3/4'
'x+1/4, -z+1/4, y+3/4'
'z+3/4, y+1/4, -x+1/4'
'z+1/4, -y+1/4, x+3/4'
'-z+1/4, y+3/4, x+1/4'
'-z+3/4, -y+3/4, -x+3/4'
'x+1/2, y+1/2, z+1/2'
'-x+1, -y+1/2, z+1'
'-x+1/2, y+1, -z+1'
'x+1, -y+1, -z+1/2'
'z+1/2, x+1/2, y+1/2'
'z+1, -x+1, -y+1/2'
'-z+1, -x+1/2, y+1'
'-z+1/2, x+1, -y+1'
'y+1/2, z+1/2, x+1/2'
'-y+1/2, z+1, -x+1'
'y+1, -z+1, -x+1/2'
'-y+1, -z+1/2, x+1'
'y+5/4, x+3/4, -z+3/4'
'-y+5/4, -x+5/4, -z+5/4'
'y+3/4, -x+3/4, z+5/4'
'-y+3/4, x+5/4, z+3/4'
'x+5/4, z+3/4, -y+3/4'
'-x+3/4, z+5/4, y+3/4'
'-x+5/4, -z+5/4, -y+5/4'
'x+3/4, -z+3/4, y+5/4'
'z+5/4, y+3/4, -x+3/4'
'z+3/4, -y+3/4, x+5/4'
'-z+3/4, y+5/4, x+3/4'
'-z+5/4, -y+5/4, -x+5/4'

loop_
_atom_site_label
_atom_site_type_symbol
_atom_site_fract_x
_atom_site_fract_y
_atom_site_fract_z
_atom_site_U_iso_or_equiv
_atom_site_adp_type
_atom_site_occupancy
_atom_site_symmetry_multiplicity
_atom_site_calc_flag
_atom_site_refinement_flags
Fe1 Fe 0.1250 -0.1250 0.3750 0.0442(3) Uani 1 6 d S
S1 S 0.1250 0.3750 0.6250 0.0547(4) Uani 1 6 d SD
O1 O 0.12292(14) 0.01071(11) 0.36103(11) 0.0523(5) Uani 1 1 d .
O2 O 0.0783(4) 0.3237(3) 0.5606(3) 0.0857(15) Uani 0.50 1 d PD
O3 O 0.0725(3) 0.4275(3) 0.5725(3) 0.136(5) Uani 0.50 3 d SPD
N1 N 0.10631(17) 0.14369(17) 0.6250 0.0629(9) Uani 1 2 d SDU
H1A H 0.1147 0.2004 0.6180 0.075 Uiso 0.50 1 calc PR
H1B H 0.0496 0.1353 0.6320 0.075 Uiso 0.50 1 calc PR
C1 C 0.1250 0.03543(15) 0.28543(15) 0.0408(7) Uani 1 2 d S
C2 C 0.1321(4) 0.1015(4) 0.5486(4) 0.181(4) Uani 1 1 d DU
H2A H 0.1002 0.1240 0.5010 0.271 Uiso 1 1 calc R
H2B H 0.1213 0.0411 0.5539 0.271 Uiso 1 1 calc R
H2C H 0.1923 0.1109 0.5394 0.271 Uiso 1 1 calc R

loop_
_atom_site_aniso_label
_atom_site_aniso_U_11
_atom_site_aniso_U_22
_atom_site_aniso_U_33
_atom_site_aniso_U_23
_atom_site_aniso_U_13
_atom_site_aniso_U_12
Fe1 0.0442(3) 0.0442(3) 0.0442(3) 0.0037(3) -0.0037(3) -0.0037(3)
S1 0.0547(4) 0.0547(4) 0.0547(4) 0.0033(5) -0.0033(5) 0.0033(5)
O1 0.0757(13) 0.0448(10) 0.0365(10) -0.0044(7) 0.0017(9) -0.0051(10)
O2 0.106(3) 0.079(3) 0.072(3) -0.011(3) 0.004(3) -0.024(3)
O3 0.136(5) 0.136(5) 0.136(5) 0.048(4) -0.048(4) 0.048(4)
N1 0.0569(13) 0.0569(13) 0.075(2) -0.0053(13) -0.0053(13) 0.0084(15)
C1 0.0419(17) 0.0403(11) 0.0403(11) -0.0054(14) 0.0022(12) -0.0022(12)
C2 0.185(7) 0.176(7) 0.181(7) -0.101(6) 0.076(6) -0.027(5)

loop_
_atom_type_symbol
_atom_type_description
_atom_type_scat_dispersion_real
_atom_type_scat_dispersion_imag
_atom_type_scat_source
C C 0.0033 0.0016 'International Tables Vol C Tables 4.2.6.8 and 6.1.1.4'
H H 0.0000 0.0000 'International Tables Vol C Tables 4.2.6.8 and 6.1.1.4'
N N 0.0061 0.0033 'International Tables Vol C Tables 4.2.6.8 and 6.1.1.4'
O O 0.0106 0.0060 'International Tables Vol C Tables 4.2.6.8 and 6.1.1.4'
Fe Fe 0.3463 0.8444 'International Tables Vol C Tables 4.2.6.8 and 6.1.1.4'
S S 0.1246 0.1234 'International Tables Vol C Tables 4.2.6.8 and 6.1.1.4'

loop_
_geom_angle_atom_site_label_1
_geom_angle_atom_site_label_2
_geom_angle_atom_site_label_3
_geom_angle
_geom_angle_site_symmetry_1
_geom_angle_site_symmetry_3
O1 Fe1 O1 95.06(7) 10_545 7
O1 Fe1 O1 78.26(9) 10_545 46_444
O1 Fe1 O1 92.34(11) 7 46_444
O1 Fe1 O1 95.06(7) 10_545 .
O1 Fe1 O1 95.06(7) 7 .
O1 Fe1 O1 170.46(10) 46_444 .
O1 Fe1 O1 170.46(10) 10_545 37_445
O1 Fe1 O1 78.26(9) 7 37_445
O1 Fe1 O1 95.06(7) 46_444 37_445
O1 Fe1 O1 92.34(11) . 37_445
O1 Fe1 O1 92.34(11) 10_545 43_444
O1 Fe1 O1 170.46(10) 7 43_444
O1 Fe1 O1 95.06(7) 46_444 43_444
O1 Fe1 O1 78.26(9) . 43_444
O1 Fe1 O1 95.06(7) 37_445 43_444
O3 S1 O3 180.0(3) 13_456 .
O3 S1 O2 111.4(2) 13_456 .
O3 S1 O2 68.6(2) . .
O3 S1 O2 68.6(2) 13_456 24
O3 S1 O2 111.4(2) . 24
O2 S1 O2 164.7(4) . 24
O3 S1 O2 68.6(2) 13_456 18_545
O3 S1 O2 111.4(2) . 18_545
O2 S1 O2 60.3(4) . 18_545
O2 S1 O2 107.5(2) 24 18_545
O3 S1 O2 68.6(2) 13_456 13_456
O3 S1 O2 111.4(2) . 13_456
O2 S1 O2 85.9(4) . 13_456
O2 S1 O2 107.5(2) 24 13_456
O2 S1 O2 107.5(2) 18_545 13_456
O3 S1 O2 111.4(2) 13_456 12_565
O3 S1 O2 68.6(2) . 12_565
O2 S1 O2 107.5(2) . 12_565
O2 S1 O2 60.3(4) 24 12_565
O2 S1 O2 85.9(4) 18_545 12_565
O2 S1 O2 164.7(4) 13_456 12_565
O3 S1 O2 111.4(2) 13_456 6_456
O3 S1 O2 68.6(2) . 6_456
O2 S1 O2 107.5(2) . 6_456
O2 S1 O2 85.9(4) 24 6_456
O2 S1 O2 164.7(4) 18_545 6_456
O2 S1 O2 60.3(4) 13_456 6_456
O2 S1 O2 107.5(2) 12_565 6_456
C1 O1 Fe1 113.95(17) . .
C2 N1 C2 116.2(7) 38_445 .
C2 N1 H1A 108.2 38_445 .
C2 N1 H1A 108.2 . .
C2 N1 H1B 108.2 38_445 .
C2 N1 H1B 108.2 . .
H1A N1 H1B 107.4 . .
O1 C1 O1 126.2(3) . 18_545
O1 C1 C1 116.88(15) . 28_445
O1 C1 C1 116.88(15) 18_545 28_445
N1 C2 H2A 109.5 . .
N1 C2 H2B 109.5 . .
H2A C2 H2B 109.5 . .
N1 C2 H2C 109.5 . .
H2A C2 H2C 109.5 . .
H2B C2 H2C 109.5 . .

loop_
_geom_bond_atom_site_label_1
_geom_bond_atom_site_label_2
_geom_bond_distance
_geom_bond_site_symmetry_2
Fe1 O1 2.1266(18) 10_545
Fe1 O1 2.1266(18) 7
Fe1 O1 2.1266(18) 46_444
Fe1 O1 2.1266(18) .
Fe1 O1 2.1266(18) 37_445
Fe1 O1 2.1266(18) 43_444
S1 O3 1.419(8) 13_456
S1 O3 1.419(8) .
S1 O2 1.476(4) .
S1 O2 1.476(4) 24
S1 O2 1.476(4) 18_545
S1 O2 1.476(4) 13_456
S1 O2 1.476(4) 12_565
S1 O2 1.476(4) 6_456
O1 C1 1.240(2) .
N1 C2 1.418(5) 38_445
N1 C2 1.418(5) .
N1 H1A 0.9000 .
N1 H1B 0.9000 .
C1 O1 1.240(2) 18_545
C1 C1 1.562(7) 28_445
C2 H2A 0.9600 .
C2 H2B 0.9600 .
C2 H2C 0.9600 .

loop_
_geom_hbond_atom_site_label_D
_geom_hbond_atom_site_label_H
_geom_hbond_atom_site_label_A
_geom_hbond_distance_DH
_geom_hbond_distance_HA
_geom_hbond_distance_DA
_geom_hbond_angle_DHA
_geom_hbond_site_symmetry_A
N1 H1A O2 0.90 2.05 2.906(5) 157.6 18_545
N1 H1A O2 0.90 2.19 3.012(6) 150.7 .
N1 H1A O3 0.90 2.33 3.109(2) 144.5 13_456
N1 H1A O2 0.90 2.37 3.090(6) 136.9 13_456
N1 H1B O2 0.90 2.05 2.906(5) 157.6 32_545
N1 H1B O2 0.90 2.19 3.012(6) 150.7 38_445
N1 H1B O3 0.90 2.33 3.109(2) 144.5 26_454
N1 H1B O2 0.90 2.37 3.090(6) 136.9 26_454
